data_1571561
loop_
_publ_author_name
'Hasegawa, Kyoko'
'Muto, Masahiro'
'Hamada, Masanobu'
'Yamada, Yasunori'
'Tokii, Tadashi'
'Koikawa, Masayuki'

_publ_section_title
;
 Syntheses, Structures, and Electrochemical Properties of Metallacyclic
 Oxidovanadium(V) Complexes with Asymmetric Multidentate Linking Ligands.
;
_journal_issue 8
_journal_name_full 'Molecules (Basel, Switzerland)'
_journal_page_first 1700
_journal_paper_doi 10.3390/molecules29081700
_journal_volume 29
_journal_year 2024
_chemical_formula_moiety 'C60 H33 N6 O15 V3, [+ solvents]'
_chemical_formula_sum 'C60 H33 N6 O15 V3'
_chemical_formula_weight 1230.74
_space_group_crystal_system triclinic
_space_group_IT_number 2
_space_group_name_Hall '-P 1'
_space_group_name_H-M_alt 'P -1'
_atom_sites_solution_hydrogens geom
_atom_sites_solution_primary dual
_audit_creation_date 2023-08-01
_audit_creation_method
;
Olex2 1.5
(compiled 2023.03.06 svn.rbb2c1857 for OlexSys, GUI svn.r6748)
;
_cell_angle_alpha 102.99(3)
_cell_angle_beta 98.16(3)
_cell_angle_gamma 108.59(3)
_cell_formula_units_Z 2
_cell_length_a 12.465(5)
_cell_length_b 16.244(6)
_cell_length_c 18.285(8)
_cell_measurement_reflns_used 8270
_cell_measurement_temperature 113
_cell_measurement_theta_max 27.5
_cell_measurement_theta_min 3.1
_cell_volume 3327(3)
_computing_cell_refinement 'CrystalClear-SM Expert 2.0 r16 (Rigaku, 2014)'
_computing_data_collection 'CrystalClear-SM Expert 2.0 r16 (Rigaku, 2014)'
_computing_data_reduction 'CrystalClear-SM Expert 2.0 r16 (Rigaku, 2014)'
_computing_molecular_graphics 'Olex2 1.5 (Dolomanov et al., 2009)'
_computing_publication_material 'Olex2 1.5 (Dolomanov et al., 2009)'
_computing_structure_refinement 'SHELXL 2016/6 (Sheldrick, 2015)'
_computing_structure_solution 'SHELXT 2014/5 (Sheldrick, 2014)'
_diffrn_ambient_temperature 113
_diffrn_detector CCD
_diffrn_detector_area_resol_mean 28.5714
_diffrn_detector_type 'Rigaku Saturn724+'
_diffrn_measured_fraction_theta_full 0.978
_diffrn_measured_fraction_theta_max 0.952
_diffrn_measurement_device
;
AFC11 (Right): Eulerian 3 circle
;
_diffrn_measurement_device_type 'Rigaku Saturn724+ (4x4 bin mode)'
_diffrn_measurement_method 'profile data from \w-scans'
_diffrn_measurement_specimen_support 'Mitegen 50um'
_diffrn_radiation_collimation 0.3
_diffrn_radiation_monochromator Confocal
_diffrn_radiation_probe x-ray
_diffrn_radiation_type MoK\a
_diffrn_radiation_wavelength 0.71075
_diffrn_reflns_av_R_equivalents 0.0499
_diffrn_reflns_av_unetI/netI 0.0878
_diffrn_reflns_Laue_measured_fraction_full 0.978
_diffrn_reflns_Laue_measured_fraction_max 0.952
_diffrn_reflns_limit_h_max 16
_diffrn_reflns_limit_h_min -16
_diffrn_reflns_limit_k_max 15
_diffrn_reflns_limit_k_min -20
_diffrn_reflns_limit_l_max 23
_diffrn_reflns_limit_l_min -22
_diffrn_reflns_number 26785
_diffrn_reflns_point_group_measured_fraction_full 0.978
_diffrn_reflns_point_group_measured_fraction_max 0.952
_diffrn_reflns_theta_full 25.242
_diffrn_reflns_theta_max 27.419
_diffrn_reflns_theta_min 3.050
_diffrn_source 'Rotating Anode'
_diffrn_source_current 24.0
_diffrn_source_power 1.2
_diffrn_source_target Mo
_diffrn_source_type 'Rotating Anode'
_diffrn_source_voltage 50.0
_exptl_absorpt_coefficient_mu 0.476
_exptl_absorpt_correction_T_max 1.000
_exptl_absorpt_correction_T_min 0.868
_exptl_absorpt_correction_type multi-scan
_exptl_absorpt_process_details REQAB
_exptl_crystal_colour 'dull greenish brown'
_exptl_crystal_colour_lustre dull
_exptl_crystal_colour_modifier greenish
_exptl_crystal_colour_primary brown
_exptl_crystal_density_diffrn 1.229
_exptl_crystal_description Prism
_exptl_crystal_F_000 1248
_exptl_crystal_size_max 0.22
_exptl_crystal_size_mid 0.14
_exptl_crystal_size_min 0.08
_refine_diff_density_max 0.410
_refine_diff_density_min -0.607
_refine_diff_density_rms 0.067
_refine_ls_extinction_coef 0.0074(10)
_refine_ls_extinction_expression Fc^*^=kFc[1+0.001xFc^2^\l^3^/sin(2\q)]^-1/4^
_refine_ls_extinction_method 'SHELXL-2016/6 (Sheldrick 2016)'
_refine_ls_goodness_of_fit_ref 0.949
_refine_ls_hydrogen_treatment constr
_refine_ls_matrix_type full
_refine_ls_number_parameters 758
_refine_ls_number_reflns 14423
_refine_ls_number_restraints 0
_refine_ls_restrained_S_all 0.949
_refine_ls_R_factor_all 0.0852
_refine_ls_R_factor_gt 0.0568
_refine_ls_shift/su_max 0.001
_refine_ls_shift/su_mean 0.000
_refine_ls_structure_factor_coef Fsqd
_refine_ls_weighting_details 'w=1/[\s^2^(Fo^2^)+(0.0919P)^2^] where P=(Fo^2^+2Fc^2^)/3'
_refine_ls_weighting_scheme calc
_refine_ls_wR_factor_gt 0.1509
_refine_ls_wR_factor_ref 0.1766
_reflns_Friedel_coverage 0.000
_reflns_number_gt 8693
_reflns_number_total 14423
_reflns_threshold_expression 'I > 2\s(I)'
_cod_data_source_file Complex1.cif
_cod_data_source_block (VO)3(L5-H)3
_cod_original_cell_volume 3327(2)
_cod_database_code 1571561
_shelx_shelxl_version_number 2016/6
_shelx_space_group_comment
;
The symmetry employed for this shelxl refinement is uniquely defined
by the following loop, which should always be used as a source of
symmetry information in preference to the above space-group names.
They are only intended as comments.
;
_shelx_estimated_absorpt_t_max 0.963
_shelx_estimated_absorpt_t_min 0.903
_olex2_refinement_description
;
1. Fixed Uiso
 At 1.2 times of:
  All C(H) groups
2.a Aromatic/amide H refined with riding coordinates:
 C52(H52), C9(H9), C49(H49), C7(H7), C36(H36), C12(H12), C56(H56), C29(H29),
 C47(H47), C32(H32), C5(H5), C58(H58), C16(H16), C27(H27), C59(H59), C19(H19),
 C17(H17), C4(H4), C23(H23), C3(H3), C57(H57), C37(H37), C38(H38), C39(H39),
 C2(H2), C18(H18), C22(H22), C44(H44), C45(H45), C24(H24), C42(H42), C43(H43),
 C25(H25)
;
_smtbx_masks_special_details
;
A solvent mask was calculated and 252 electrons were 
found in a volume of 1107\%A^3^ in 2 voids per unit cell. 
This is consistent with the presence of 
3[C3H7NO], 0.5[H2O] per Asymmetric Unit 
which account for 250 electrons 
per unit cell.
;
_smtbx_masks_void_probe_radius 1.2
_smtbx_masks_void_truncation_radius 1.2
_olex2_submission_original_sample_id (VO)3(L5-H)3
_olex2_submission_special_instructions 'No special instructions were received'

loop_
_space_group_symop_operation_xyz
'x, y, z'
'-x, -y, -z'

loop_
_atom_site_label
_atom_site_type_symbol
_atom_site_fract_x
_atom_site_fract_y
_atom_site_fract_z
_atom_site_U_iso_or_equiv
_atom_site_adp_type
_atom_site_occupancy
_atom_site_site_symmetry_order
_atom_site_calc_flag
_atom_site_refinement_flags_posn
_atom_site_refinement_flags_adp
_atom_site_refinement_flags_occupancy
_atom_site_disorder_assembly
_atom_site_disorder_group
V1 V 0.74415(5) 0.90235(3) 0.27417(3) 0.03836(15) Uani 1 1 d . . . . .
V3 V 0.27861(5) 0.67473(3) 0.51720(3) 0.04023(16) Uani 1 1 d . . . . .
V2 V 0.23462(5) 0.37503(4) 0.07681(3) 0.04131(16) Uani 1 1 d . . . . .
O3 O 0.62089(18) 0.48170(13) 0.07915(11) 0.0360(5) Uani 1 1 d . . . . .
O11 O 0.81970(18) 0.82559(13) 0.49337(10) 0.0349(5) Uani 1 1 d . . . . .
O10 O 0.44520(19) 0.71409(13) 0.55786(11) 0.0395(5) Uani 1 1 d . . . . .
O7 O 0.36038(19) 0.42417(13) 0.44594(11) 0.0385(5) Uani 1 1 d . . . . .
O1 O 0.6583(2) 0.95801(13) 0.33229(12) 0.0424(5) Uani 1 1 d . . . . .
O2 O 0.78145(19) 0.80016(13) 0.22239(11) 0.0391(5) Uani 1 1 d . . . . .
O4 O 0.2730(2) 0.29045(14) 0.01369(12) 0.0425(5) Uani 1 1 d . . . . .
O8 O 0.2578(2) 0.61389(14) 0.59063(13) 0.0447(5) Uani 1 1 d . . . . .
O12 O 0.8985(2) 0.96037(13) 0.32575(12) 0.0416(5) Uani 1 1 d . . . . .
O6 O 0.3129(2) 0.35512(14) 0.16713(12) 0.0423(5) Uani 1 1 d . . . . .
O9 O 0.1399(2) 0.61905(14) 0.43864(14) 0.0476(6) Uani 1 1 d . . . . .
O5 O 0.2046(2) 0.44217(15) 0.01165(12) 0.0461(5) Uani 1 1 d . . . . .
O13 O 0.7408(2) 0.95438(14) 0.20966(12) 0.0479(6) Uani 1 1 d . . . . .
O15 O 0.2491(2) 0.76181(14) 0.55514(14) 0.0488(6) Uani 1 1 d . . . . .
O14 O 0.1033(2) 0.31528(15) 0.07573(13) 0.0524(6) Uani 1 1 d . . . . .
N6 N 0.7434(2) 0.84194(15) 0.37983(13) 0.0331(5) Uani 1 1 d . . . . .
N5 N 0.3466(2) 0.73117(16) 0.43350(14) 0.0359(6) Uani 1 1 d . . . . .
N1 N 0.5776(2) 0.80154(16) 0.21938(13) 0.0368(6) Uani 1 1 d . . . . .
N2 N 0.4355(2) 0.46655(16) 0.08456(13) 0.0363(6) Uani 1 1 d . . . . .
N3 N 0.2353(2) 0.48320(16) 0.16617(14) 0.0401(6) Uani 1 1 d . . . . .
N4 N 0.3044(2) 0.54451(16) 0.45438(14) 0.0392(6) Uani 1 1 d . . . . .
C54 C 0.8370(3) 0.85388(19) 0.42815(16) 0.0344(6) Uani 1 1 d . . . . .
C52 C 0.6384(3) 0.76873(18) 0.53803(16) 0.0345(6) Uani 1 1 d . . . . .
H52 H 0.675081 0.765300 0.585905 0.041 Uiso 1 1 calc R U . . .
C11 C 0.6221(3) 0.56709(19) 0.11417(16) 0.0359(7) Uani 1 1 d . . . . .
C53 C 0.5189(3) 0.74512(18) 0.51543(16) 0.0326(6) Uani 1 1 d . . . . .
C8 C 0.5806(3) 0.71508(19) 0.18356(15) 0.0345(6) Uani 1 1 d . . . . .
C51 C 0.7007(3) 0.79789(19) 0.48513(16) 0.0340(6) Uani 1 1 d . . . . .
C48 C 0.4676(3) 0.75474(19) 0.44410(17) 0.0352(6) Uani 1 1 d . . . . .
C50 C 0.6518(3) 0.80688(18) 0.41539(16) 0.0350(6) Uani 1 1 d . . . . .
C31 C 0.3339(3) 0.4314(2) 0.37149(17) 0.0378(7) Uani 1 1 d . . . . .
C55 C 0.9577(3) 0.89600(19) 0.42448(17) 0.0359(7) Uani 1 1 d . . . . .
C13 C 0.6966(3) 0.72078(19) 0.18425(16) 0.0370(7) Uani 1 1 d . . . . .
C9 C 0.4840(3) 0.63495(19) 0.15127(16) 0.0369(7) Uani 1 1 d . . . . .
H9 H 0.407186 0.632618 0.152561 0.044 Uiso 1 1 calc R U . . .
C14 C 0.5052(3) 0.4249(2) 0.06391(16) 0.0364(7) Uani 1 1 d . . . . .
C35 C 0.3485(3) 0.5004(2) 0.57277(17) 0.0400(7) Uani 1 1 d . . . . .
C40 C 0.3075(3) 0.5611(2) 0.61843(19) 0.0431(8) Uani 1 1 d . . . . .
C49 C 0.5331(3) 0.78445(18) 0.39264(16) 0.0353(6) Uani 1 1 d . . . . .
H49 H 0.497991 0.788936 0.344794 0.042 Uiso 1 1 calc R U . . .
C30 C 0.2988(3) 0.50541(19) 0.37634(18) 0.0363(7) Uani 1 1 d . . . . .
C6 C 0.4699(3) 0.90193(19) 0.24490(16) 0.0377(7) Uani 1 1 d . . . . .
C7 C 0.4816(3) 0.8188(2) 0.20712(16) 0.0377(7) Uani 1 1 d . . . . .
H7 H 0.415577 0.773183 0.170809 0.045 Uiso 1 1 calc R U . . .
C36 C 0.3940(3) 0.4452(2) 0.60581(18) 0.0426(7) Uani 1 1 d . . . . .
H36 H 0.420207 0.403663 0.574904 0.051 Uiso 1 1 calc R U . . .
C15 C 0.4806(3) 0.3293(2) 0.02807(16) 0.0387(7) Uani 1 1 d . . . . .
C10 C 0.5070(3) 0.55810(19) 0.11683(15) 0.0360(6) Uani 1 1 d . . . . .
C12 C 0.7182(3) 0.6451(2) 0.14546(16) 0.0382(7) Uani 1 1 d . . . . .
H12 H 0.794174 0.647592 0.141109 0.046 Uiso 1 1 calc R U . . .
C28 C 0.2681(3) 0.47366(19) 0.24046(17) 0.0366(7) Uani 1 1 d . . . . .
C56 C 1.0499(3) 0.8910(2) 0.47530(18) 0.0418(7) Uani 1 1 d . . . . .
H56 H 1.033013 0.857594 0.511383 0.050 Uiso 1 1 calc R U . . .
C60 C 0.9824(3) 0.94782(19) 0.37222(17) 0.0370(7) Uani 1 1 d . . . . .
C29 C 0.2637(3) 0.5272(2) 0.31011(17) 0.0392(7) Uani 1 1 d . . . . .
H29 H 0.237867 0.576556 0.312241 0.047 Uiso 1 1 calc R U . . .
C1 C 0.5588(3) 0.9682(2) 0.30703(17) 0.0402(7) Uani 1 1 d . . . . .
C33 C 0.3092(3) 0.3996(2) 0.23711(17) 0.0382(7) Uani 1 1 d . . . . .
C47 C 0.2857(3) 0.7535(2) 0.38167(18) 0.0424(7) Uani 1 1 d . . . . .
H47 H 0.327436 0.791875 0.354836 0.051 Uiso 1 1 calc R U . . .
C34 C 0.3385(3) 0.49399(18) 0.49202(17) 0.0360(7) Uani 1 1 d . . . . .
C20 C 0.3643(3) 0.2665(2) 0.00354(16) 0.0416(7) Uani 1 1 d . . . . .
C32 C 0.3425(3) 0.3767(2) 0.30411(17) 0.0410(7) Uani 1 1 d . . . . .
H32 H 0.368790 0.327729 0.303386 0.049 Uiso 1 1 calc R U . . .
C5 C 0.3640(3) 0.9141(2) 0.22278(18) 0.0432(7) Uani 1 1 d . . . . .
H5 H 0.304372 0.868813 0.181677 0.052 Uiso 1 1 calc R U . . .
C21 C 0.1685(3) 0.5117(2) 0.0148(2) 0.0471(8) Uani 1 1 d . . . . .
C58 C 1.1871(3) 0.9820(2) 0.4200(2) 0.0483(9) Uani 1 1 d . . . . .
H58 H 1.265379 1.010100 0.417327 0.058 Uiso 1 1 calc R U . . .
C16 C 0.5718(3) 0.2986(2) 0.01708(17) 0.0449(8) Uani 1 1 d . . . . .
H16 H 0.649827 0.340365 0.034089 0.054 Uiso 1 1 calc R U . . .
C27 C 0.1990(3) 0.5484(2) 0.1573(2) 0.0461(8) Uani 1 1 d . . . . .
H27 H 0.193579 0.587532 0.202684 0.055 Uiso 1 1 calc R U . . .
C59 C 1.0990(3) 0.9900(2) 0.3703(2) 0.0491(9) Uani 1 1 d . . . . .
H59 H 1.117346 1.024002 0.334778 0.059 Uiso 1 1 calc R U . . .
C19 C 0.3451(3) 0.1748(2) -0.03313(18) 0.0464(8) Uani 1 1 d . . . . .
H19 H 0.267793 0.131702 -0.050875 0.056 Uiso 1 1 calc R U . . .
C46 C 0.1619(3) 0.7247(2) 0.36267(19) 0.0440(8) Uani 1 1 d . . . . .
C41 C 0.0927(3) 0.6580(2) 0.3921(2) 0.0516(9) Uani 1 1 d . . . . .
C17 C 0.5496(3) 0.2076(2) -0.01839(19) 0.0490(9) Uani 1 1 d . . . . .
H17 H 0.611915 0.187275 -0.025362 0.059 Uiso 1 1 calc R U . . .
C4 C 0.3455(3) 0.9905(2) 0.25974(19) 0.0484(8) Uani 1 1 d . . . . .
H4 H 0.274082 0.998315 0.244542 0.058 Uiso 1 1 calc R U . . .
C23 C 0.1037(3) 0.6081(2) -0.0499(2) 0.0592(10) Uani 1 1 d . . . . .
H23 H 0.080687 0.621219 -0.096418 0.071 Uiso 1 1 calc R U . . .
C26 C 0.1668(3) 0.5664(2) 0.0861(2) 0.0470(8) Uani 1 1 d . . . . .
C3 C 0.4345(3) 1.0565(2) 0.3203(2) 0.0526(9) Uani 1 1 d . . . . .
H3 H 0.422773 1.109832 0.345248 0.063 Uiso 1 1 calc R U . . .
C57 C 1.1647(3) 0.9339(2) 0.4738(2) 0.0473(8) Uani 1 1 d . . . . .
H57 H 1.226546 0.930607 0.508555 0.057 Uiso 1 1 calc R U . . .
C37 C 0.4011(3) 0.4506(2) 0.6833(2) 0.0531(9) Uani 1 1 d . . . . .
H37 H 0.431874 0.412882 0.705472 0.064 Uiso 1 1 calc R U . . .
C38 C 0.3629(4) 0.5116(2) 0.7282(2) 0.0575(10) Uani 1 1 d . . . . .
H38 H 0.370017 0.516673 0.781561 0.069 Uiso 1 1 calc R U . . .
C39 C 0.3146(3) 0.5653(2) 0.6966(2) 0.0524(9) Uani 1 1 d . . . . .
H39 H 0.286267 0.604993 0.727827 0.063 Uiso 1 1 calc R U . . .
C2 C 0.5392(3) 1.0468(2) 0.34511(19) 0.0477(8) Uani 1 1 d . . . . .
H2 H 0.597021 1.092193 0.387095 0.057 Uiso 1 1 calc R U . . .
C18 C 0.4360(4) 0.1475(2) -0.04331(19) 0.0537(9) Uani 1 1 d . . . . .
H18 H 0.420793 0.085559 -0.068147 0.064 Uiso 1 1 calc R U . . .
C22 C 0.1338(3) 0.5321(3) -0.0532(2) 0.0541(9) Uani 1 1 d . . . . .
H22 H 0.130855 0.493899 -0.101686 0.065 Uiso 1 1 calc R U . . .
C44 C -0.0105(3) 0.7322(2) 0.2876(2) 0.0578(10) Uani 1 1 d . . . . .
H44 H -0.045317 0.757082 0.252864 0.069 Uiso 1 1 calc R U . . .
C45 C 0.1081(3) 0.7592(2) 0.3102(2) 0.0498(8) Uani 1 1 d . . . . .
H45 H 0.155595 0.802671 0.289715 0.060 Uiso 1 1 calc R U . . .
C24 C 0.1069(3) 0.6652(3) 0.0205(2) 0.0639(11) Uani 1 1 d . . . . .
H24 H 0.088236 0.717876 0.022172 0.077 Uiso 1 1 calc R U . . .
C42 C -0.0294(3) 0.6286(3) 0.3673(2) 0.0602(10) Uani 1 1 d . . . . .
H42 H -0.078653 0.582700 0.384641 0.072 Uiso 1 1 calc R U . . .
C43 C -0.0772(4) 0.6682(3) 0.3167(2) 0.0670(11) Uani 1 1 d . . . . .
H43 H -0.159441 0.649742 0.301968 0.080 Uiso 1 1 calc R U . . .
C25 C 0.1372(3) 0.6444(2) 0.0873(2) 0.0597(10) Uani 1 1 d . . . . .
H25 H 0.138444 0.682842 0.135305 0.072 Uiso 1 1 calc R U . . .

loop_
_atom_site_aniso_label
_atom_site_aniso_U_11
_atom_site_aniso_U_22
_atom_site_aniso_U_33
_atom_site_aniso_U_23
_atom_site_aniso_U_13
_atom_site_aniso_U_12
V1 0.0489(4) 0.0332(3) 0.0296(3) 0.0038(2) 0.0050(2) 0.0158(2)
V3 0.0385(3) 0.0377(3) 0.0444(3) 0.0060(2) 0.0130(3) 0.0164(2)
V2 0.0467(3) 0.0396(3) 0.0359(3) 0.0038(2) -0.0008(2) 0.0227(2)
O3 0.0434(13) 0.0343(10) 0.0310(10) 0.0024(8) 0.0019(9) 0.0226(9)
O11 0.0353(12) 0.0411(10) 0.0264(10) 0.0046(8) 0.0030(9) 0.0167(9)
O10 0.0465(13) 0.0420(11) 0.0327(11) 0.0094(9) 0.0131(10) 0.0189(10)
O7 0.0434(13) 0.0414(11) 0.0359(11) 0.0090(9) 0.0108(10) 0.0231(10)
O1 0.0566(15) 0.0344(10) 0.0329(11) 0.0016(9) 0.0034(10) 0.0207(10)
O2 0.0442(13) 0.0394(10) 0.0308(10) 0.0038(9) 0.0039(9) 0.0178(9)
O4 0.0471(14) 0.0408(11) 0.0348(11) 0.0015(9) -0.0039(10) 0.0219(10)
O8 0.0476(14) 0.0425(11) 0.0470(13) 0.0117(10) 0.0181(11) 0.0179(10)
O12 0.0489(14) 0.0353(10) 0.0364(11) 0.0066(9) 0.0109(10) 0.0119(10)
O6 0.0506(14) 0.0413(11) 0.0347(11) 0.0017(9) 0.0037(10) 0.0254(10)
O9 0.0381(13) 0.0429(12) 0.0611(15) 0.0117(11) 0.0104(11) 0.0166(10)
O5 0.0512(15) 0.0496(12) 0.0420(12) 0.0089(10) 0.0024(11) 0.0307(11)
O13 0.0666(17) 0.0417(11) 0.0367(11) 0.0092(10) 0.0089(11) 0.0242(11)
O15 0.0434(14) 0.0425(12) 0.0607(15) 0.0056(11) 0.0209(12) 0.0187(10)
O14 0.0503(15) 0.0503(13) 0.0535(14) 0.0101(11) 0.0016(12) 0.0219(11)
N6 0.0342(14) 0.0335(11) 0.0281(12) 0.0033(10) 0.0051(10) 0.0124(10)
N5 0.0321(14) 0.0342(12) 0.0404(13) 0.0039(11) 0.0070(11) 0.0161(10)
N1 0.0516(17) 0.0351(12) 0.0270(12) 0.0065(10) 0.0053(11) 0.0235(12)
N2 0.0479(16) 0.0347(12) 0.0284(12) 0.0036(10) 0.0022(11) 0.0244(11)
N3 0.0425(16) 0.0397(13) 0.0376(14) 0.0052(11) 0.0036(12) 0.0207(12)
N4 0.0434(16) 0.0365(12) 0.0370(13) 0.0055(11) 0.0104(12) 0.0165(11)
C54 0.0381(17) 0.0334(13) 0.0264(14) 0.0010(11) 0.0029(12) 0.0129(12)
C52 0.0402(17) 0.0371(14) 0.0271(13) 0.0057(12) 0.0048(13) 0.0188(13)
C11 0.0473(18) 0.0332(13) 0.0259(13) 0.0028(11) -0.0012(13) 0.0210(13)
C53 0.0332(16) 0.0312(13) 0.0309(14) 0.0039(12) 0.0060(13) 0.0125(12)
C8 0.0462(18) 0.0342(14) 0.0256(13) 0.0042(11) 0.0008(13) 0.0243(13)
C51 0.0345(16) 0.0349(14) 0.0295(14) 0.0027(12) 0.0039(12) 0.0146(12)
C48 0.0316(16) 0.0348(14) 0.0349(15) 0.0023(12) 0.0017(13) 0.0145(12)
C50 0.0439(18) 0.0314(13) 0.0274(14) 0.0036(11) 0.0062(13) 0.0150(12)
C31 0.0386(18) 0.0384(15) 0.0384(16) 0.0099(13) 0.0077(14) 0.0181(13)
C55 0.0347(17) 0.0344(14) 0.0335(15) 0.0000(12) 0.0074(13) 0.0126(12)
C13 0.0475(19) 0.0368(14) 0.0268(14) 0.0070(12) 0.0008(13) 0.0200(13)
C9 0.0409(18) 0.0362(14) 0.0305(14) 0.0014(12) -0.0020(13) 0.0201(13)
C14 0.0435(18) 0.0414(15) 0.0249(13) 0.0053(12) -0.0001(13) 0.0227(14)
C35 0.0398(18) 0.0353(14) 0.0376(16) 0.0034(13) 0.0070(14) 0.0099(13)
C40 0.0384(18) 0.0398(16) 0.0453(18) 0.0093(14) 0.0132(15) 0.0071(13)
C49 0.0346(16) 0.0355(14) 0.0316(14) 0.0088(12) -0.0010(13) 0.0116(12)
C30 0.0323(16) 0.0342(14) 0.0417(16) 0.0068(13) 0.0081(13) 0.0141(12)
C6 0.051(2) 0.0336(14) 0.0308(14) 0.0073(12) 0.0070(14) 0.0218(13)
C7 0.051(2) 0.0369(14) 0.0262(14) 0.0054(12) 0.0043(13) 0.0226(14)
C36 0.0443(19) 0.0389(15) 0.0399(17) 0.0060(14) 0.0073(15) 0.0139(14)
C15 0.053(2) 0.0397(15) 0.0287(14) 0.0088(12) 0.0055(14) 0.0267(14)
C10 0.0412(17) 0.0386(15) 0.0249(13) 0.0005(12) -0.0033(12) 0.0209(13)
C12 0.0436(18) 0.0419(15) 0.0288(14) 0.0045(12) -0.0007(13) 0.0230(14)
C28 0.0357(17) 0.0359(14) 0.0395(16) 0.0080(13) 0.0057(14) 0.0180(12)
C56 0.0377(18) 0.0452(16) 0.0397(16) 0.0021(14) 0.0086(14) 0.0186(14)
C60 0.0378(17) 0.0322(14) 0.0345(15) -0.0021(12) 0.0071(14) 0.0129(12)
C29 0.0380(18) 0.0376(15) 0.0414(16) 0.0076(13) 0.0078(14) 0.0162(13)
C1 0.060(2) 0.0355(14) 0.0312(15) 0.0101(12) 0.0151(15) 0.0231(14)
C33 0.0422(18) 0.0373(14) 0.0358(15) 0.0045(13) 0.0042(14) 0.0219(13)
C47 0.0442(19) 0.0397(15) 0.0425(17) 0.0043(14) 0.0023(15) 0.0227(14)
C34 0.0345(17) 0.0315(13) 0.0384(16) 0.0033(12) 0.0076(13) 0.0120(12)
C20 0.059(2) 0.0386(15) 0.0275(14) 0.0062(12) 0.0013(14) 0.0241(15)
C32 0.052(2) 0.0381(15) 0.0397(16) 0.0088(13) 0.0099(15) 0.0267(14)
C5 0.057(2) 0.0423(16) 0.0378(16) 0.0118(14) 0.0104(16) 0.0284(15)
C21 0.043(2) 0.0465(17) 0.055(2) 0.0148(16) 0.0029(16) 0.0243(15)
C58 0.047(2) 0.0375(16) 0.053(2) -0.0016(15) 0.0190(17) 0.0116(14)
C16 0.063(2) 0.0403(16) 0.0363(16) 0.0069(14) 0.0027(16) 0.0312(16)
C27 0.046(2) 0.0418(16) 0.0472(18) 0.0035(15) -0.0032(15) 0.0232(15)
C59 0.063(2) 0.0317(15) 0.0458(19) 0.0024(14) 0.0218(18) 0.0102(15)
C19 0.063(2) 0.0357(15) 0.0356(16) 0.0031(13) 0.0035(16) 0.0201(15)
C46 0.0380(18) 0.0351(15) 0.0495(18) -0.0052(14) -0.0021(15) 0.0182(13)
C41 0.045(2) 0.0479(18) 0.058(2) -0.0030(17) 0.0027(17) 0.0286(16)
C17 0.072(3) 0.0471(18) 0.0423(18) 0.0105(15) 0.0127(18) 0.0415(18)
C4 0.064(2) 0.0426(17) 0.0489(19) 0.0124(15) 0.0202(18) 0.0309(16)
C23 0.049(2) 0.058(2) 0.072(3) 0.023(2) -0.0006(19) 0.0238(18)
C26 0.0399(19) 0.0493(18) 0.0515(19) 0.0131(16) -0.0003(16) 0.0216(15)
C3 0.061(2) 0.0433(17) 0.056(2) 0.0052(16) 0.0223(19) 0.0256(17)
C57 0.0372(19) 0.0436(17) 0.0494(19) -0.0053(15) 0.0041(16) 0.0148(14)
C37 0.059(2) 0.0513(19) 0.0458(19) 0.0128(16) 0.0051(17) 0.0204(17)
C38 0.070(3) 0.055(2) 0.0407(18) 0.0121(17) 0.0153(19) 0.0141(19)
C39 0.063(2) 0.0460(18) 0.0460(19) 0.0095(16) 0.0196(18) 0.0163(17)
C2 0.060(2) 0.0373(16) 0.0447(18) 0.0015(14) 0.0178(17) 0.0213(15)
C18 0.084(3) 0.0398(17) 0.0413(18) 0.0031(15) 0.0096(19) 0.0353(19)
C22 0.046(2) 0.061(2) 0.057(2) 0.0176(18) -0.0035(17) 0.0272(17)
C44 0.049(2) 0.053(2) 0.062(2) -0.0045(18) -0.0073(19) 0.0293(18)
C45 0.048(2) 0.0451(17) 0.0523(19) -0.0019(15) -0.0015(17) 0.0278(15)
C24 0.056(2) 0.053(2) 0.077(3) 0.015(2) -0.013(2) 0.0275(18)
C42 0.038(2) 0.057(2) 0.074(3) 0.002(2) 0.0040(19) 0.0172(17)
C43 0.049(2) 0.077(3) 0.068(3) -0.001(2) -0.005(2) 0.036(2)
C25 0.052(2) 0.0462(18) 0.073(3) 0.0059(18) -0.008(2) 0.0252(17)

loop_
_atom_type_symbol
_atom_type_description
_atom_type_scat_dispersion_real
_atom_type_scat_dispersion_imag
_atom_type_scat_source
C C 0.0033 0.0016 'International Tables Vol C Tables 4.2.6.8 and 6.1.1.4'
H H 0.0000 0.0000 'International Tables Vol C Tables 4.2.6.8 and 6.1.1.4'
N N 0.0061 0.0033 'International Tables Vol C Tables 4.2.6.8 and 6.1.1.4'
O O 0.0106 0.0060 'International Tables Vol C Tables 4.2.6.8 and 6.1.1.4'
V V 0.3005 0.5294 'International Tables Vol C Tables 4.2.6.8 and 6.1.1.4'

loop_
_geom_angle_atom_site_label_1
_geom_angle_atom_site_label_2
_geom_angle_atom_site_label_3
_geom_angle
_geom_angle_site_symmetry_1
_geom_angle_site_symmetry_3
_geom_angle_publ_flag
O1 V1 O2 154.53(9) . . ?
O1 V1 N6 77.32(9) . . ?
O1 V1 N1 83.27(10) . . ?
O2 V1 N6 85.99(9) . . ?
O2 V1 N1 77.24(10) . . ?
O12 V1 O1 106.60(10) . . ?
O12 V1 O2 88.97(10) . . ?
O12 V1 N6 79.98(9) . . ?
O12 V1 N1 162.90(10) . . ?
O13 V1 O1 95.29(11) . . ?
O13 V1 O2 101.89(10) . . ?
O13 V1 O12 99.81(12) . . ?
O13 V1 N6 172.12(10) . . ?
O13 V1 N1 92.97(11) . . ?
N1 V1 N6 88.91(9) . . ?
O10 V3 N5 77.88(10) . . ?
O10 V3 N4 82.06(10) . . ?
O8 V3 O10 87.77(10) . . ?
O8 V3 O9 106.28(11) . . ?
O8 V3 N5 162.18(11) . . ?
O8 V3 N4 80.91(10) . . ?
O9 V3 O10 154.56(9) . . ?
O9 V3 N5 83.70(10) . . ?
O9 V3 N4 79.46(10) . . ?
O15 V3 O10 103.09(11) . . ?
O15 V3 O8 100.68(11) . . ?
O15 V3 O9 95.16(12) . . ?
O15 V3 N5 92.91(11) . . ?
O15 V3 N4 174.62(12) . . ?
N5 V3 N4 86.63(9) . . ?
O4 V2 O6 90.71(10) . . ?
O4 V2 O5 101.89(10) . . ?
O4 V2 N2 81.01(10) . . ?
O4 V2 N3 164.98(11) . . ?
O6 V2 N2 79.71(10) . . ?
O6 V2 N3 78.29(10) . . ?
O5 V2 O6 156.00(10) . . ?
O5 V2 N2 82.17(10) . . ?
O5 V2 N3 85.17(10) . . ?
O14 V2 O4 100.24(12) . . ?
O14 V2 O6 98.05(12) . . ?
O14 V2 O5 99.66(12) . . ?
O14 V2 N2 177.48(10) . . ?
O14 V2 N3 91.50(12) . . ?
N3 V2 N2 86.92(10) . . ?
C11 O3 C14 104.6(2) . . ?
C51 O11 C54 103.6(2) . . ?
C53 O10 V3 119.86(19) . . ?
C34 O7 C31 104.5(2) . . ?
C1 O1 V1 128.32(19) . . ?
C13 O2 V1 120.3(2) . . ?
C20 O4 V2 141.0(2) . . ?
C40 O8 V3 135.4(2) . . ?
C60 O12 V1 140.58(19) . . ?
C33 O6 V2 119.15(19) . . ?
C41 O9 V3 127.5(2) . . ?
C21 O5 V2 137.6(2) . . ?
C54 N6 V1 123.19(19) . . ?
C54 N6 C50 104.7(2) . . ?
C50 N6 V1 130.5(2) . . ?
C48 N5 V3 113.7(2) . . ?
C47 N5 V3 123.7(2) . . ?
C47 N5 C48 122.1(3) . . ?
C8 N1 V1 113.9(2) . . ?
C7 N1 V1 123.9(2) . . ?
C7 N1 C8 121.2(3) . . ?
C14 N2 V2 118.3(2) . . ?
C14 N2 C10 105.3(3) . . ?
C10 N2 V2 135.7(2) . . ?
C28 N3 V2 112.50(19) . . ?
C27 N3 V2 126.0(2) . . ?
C27 N3 C28 121.2(3) . . ?
C30 N4 V3 132.3(2) . . ?
C34 N4 V3 122.0(2) . . ?
C34 N4 C30 105.6(2) . . ?
O11 C54 C55 116.3(3) . . ?
N6 C54 O11 115.3(3) . . ?
N6 C54 C55 128.4(3) . . ?
C53 C52 H52 122.5 . . ?
C53 C52 C51 114.9(3) . . ?
C51 C52 H52 122.5 . . ?
O3 C11 C10 107.3(3) . . ?
C12 C11 O3 126.7(3) . . ?
C12 C11 C10 125.9(3) . . ?
O10 C53 C52 123.4(3) . . ?
O10 C53 C48 115.9(3) . . ?
C52 C53 C48 120.7(3) . . ?
C13 C8 N1 110.7(3) . . ?
C9 C8 N1 125.7(3) . . ?
C9 C8 C13 123.6(3) . . ?
O11 C51 C52 126.7(3) . . ?
O11 C51 C50 108.4(2) . . ?
C50 C51 C52 124.8(3) . . ?
N5 C48 C53 111.9(3) . . ?
C49 C48 N5 125.5(3) . . ?
C49 C48 C53 122.6(3) . . ?
C51 C50 N6 107.9(3) . . ?
C49 C50 N6 131.3(3) . . ?
C49 C50 C51 120.8(3) . . ?
C30 C31 O7 107.8(3) . . ?
C32 C31 O7 126.9(3) . . ?
C32 C31 C30 125.3(3) . . ?
C56 C55 C54 121.3(3) . . ?
C56 C55 C60 119.5(3) . . ?
C60 C55 C54 119.0(3) . . ?
O2 C13 C8 117.3(3) . . ?
O2 C13 C12 122.8(3) . . ?
C12 C13 C8 119.9(3) . . ?
C8 C9 H9 122.0 . . ?
C8 C9 C10 116.0(3) . . ?
C10 C9 H9 122.0 . . ?
O3 C14 C15 115.6(3) . . ?
N2 C14 O3 114.1(2) . . ?
N2 C14 C15 130.3(3) . . ?
C40 C35 C34 119.2(3) . . ?
C36 C35 C40 119.7(3) . . ?
C36 C35 C34 121.1(3) . . ?
O8 C40 C35 123.7(3) . . ?
O8 C40 C39 117.3(3) . . ?
C39 C40 C35 119.0(3) . . ?
C48 C49 H49 121.9 . . ?
C50 C49 C48 116.1(3) . . ?
C50 C49 H49 121.9 . . ?
C31 C30 N4 108.1(3) . . ?
C29 C30 N4 131.5(3) . . ?
C29 C30 C31 120.3(3) . . ?
C1 C6 C7 121.2(3) . . ?
C5 C6 C7 118.6(3) . . ?
C5 C6 C1 120.0(3) . . ?
N1 C7 C6 124.4(3) . . ?
N1 C7 H7 117.8 . . ?
C6 C7 H7 117.8 . . ?
C35 C36 H36 119.7 . . ?
C37 C36 C35 120.6(3) . . ?
C37 C36 H36 119.7 . . ?
C20 C15 C14 120.4(3) . . ?
C16 C15 C14 120.2(3) . . ?
C16 C15 C20 119.4(3) . . ?
N2 C10 C11 108.6(3) . . ?
N2 C10 C9 132.3(3) . . ?
C9 C10 C11 119.0(3) . . ?
C11 C12 C13 115.3(3) . . ?
C11 C12 H12 122.3 . . ?
C13 C12 H12 122.3 . . ?
N3 C28 C33 111.9(3) . . ?
C29 C28 N3 126.4(3) . . ?
C29 C28 C33 121.6(3) . . ?
C55 C56 H56 119.3 . . ?
C57 C56 C55 121.4(3) . . ?
C57 C56 H56 119.3 . . ?
O12 C60 C55 122.4(3) . . ?
O12 C60 C59 118.9(3) . . ?
C59 C60 C55 118.7(3) . . ?
C30 C29 C28 117.1(3) . . ?
C30 C29 H29 121.5 . . ?
C28 C29 H29 121.5 . . ?
O1 C1 C6 122.4(3) . . ?
O1 C1 C2 119.1(3) . . ?
C6 C1 C2 118.5(3) . . ?
O6 C33 C28 116.0(3) . . ?
O6 C33 C32 122.9(3) . . ?
C32 C33 C28 121.1(3) . . ?
N5 C47 H47 117.5 . . ?
N5 C47 C46 125.1(3) . . ?
C46 C47 H47 117.5 . . ?
O7 C34 C35 118.1(3) . . ?
N4 C34 O7 114.0(3) . . ?
N4 C34 C35 127.8(3) . . ?
O4 C20 C15 122.8(3) . . ?
O4 C20 C19 119.1(3) . . ?
C19 C20 C15 118.1(3) . . ?
C31 C32 C33 114.5(3) . . ?
C31 C32 H32 122.8 . . ?
C33 C32 H32 122.8 . . ?
C6 C5 H5 119.4 . . ?
C4 C5 C6 121.2(3) . . ?
C4 C5 H5 119.4 . . ?
O5 C21 C26 120.7(3) . . ?
O5 C21 C22 120.0(3) . . ?
C22 C21 C26 119.3(3) . . ?
C59 C58 H58 119.0 . . ?
C59 C58 C57 122.1(3) . . ?
C57 C58 H58 119.0 . . ?
C15 C16 H16 119.5 . . ?
C17 C16 C15 120.9(3) . . ?
C17 C16 H16 119.5 . . ?
N3 C27 H27 116.9 . . ?
N3 C27 C26 126.3(3) . . ?
C26 C27 H27 116.9 . . ?
C60 C59 H59 120.0 . . ?
C58 C59 C60 120.1(3) . . ?
C58 C59 H59 120.0 . . ?
C20 C19 H19 119.6 . . ?
C18 C19 C20 120.9(3) . . ?
C18 C19 H19 119.6 . . ?
C41 C46 C47 120.9(3) . . ?
C45 C46 C47 119.2(3) . . ?
C45 C46 C41 119.8(3) . . ?
O9 C41 C46 122.0(3) . . ?
O9 C41 C42 120.0(4) . . ?
C42 C41 C46 118.0(4) . . ?
C16 C17 H17 120.4 . . ?
C18 C17 C16 119.2(3) . . ?
C18 C17 H17 120.4 . . ?
C5 C4 H4 120.8 . . ?
C5 C4 C3 118.4(4) . . ?
C3 C4 H4 120.8 . . ?
C22 C23 H23 119.5 . . ?
C22 C23 C24 121.1(4) . . ?
C24 C23 H23 119.5 . . ?
C21 C26 C27 122.1(3) . . ?
C21 C26 C25 118.7(3) . . ?
C27 C26 C25 119.1(3) . . ?
C4 C3 H3 118.8 . . ?
C2 C3 C4 122.5(3) . . ?
C2 C3 H3 118.8 . . ?
C56 C57 C58 118.2(3) . . ?
C56 C57 H57 120.9 . . ?
C58 C57 H57 120.9 . . ?
C36 C37 H37 120.3 . . ?
C36 C37 C38 119.3(4) . . ?
C38 C37 H37 120.3 . . ?
C37 C38 H38 119.3 . . ?
C39 C38 C37 121.3(3) . . ?
C39 C38 H38 119.3 . . ?
C40 C39 H39 120.0 . . ?
C38 C39 C40 120.0(3) . . ?
C38 C39 H39 120.0 . . ?
C1 C2 H2 120.3 . . ?
C3 C2 C1 119.3(3) . . ?
C3 C2 H2 120.3 . . ?
C19 C18 C17 121.5(3) . . ?
C19 C18 H18 119.2 . . ?
C17 C18 H18 119.2 . . ?
C21 C22 H22 119.8 . . ?
C23 C22 C21 120.3(4) . . ?
C23 C22 H22 119.8 . . ?
C45 C44 H44 121.1 . . ?
C45 C44 C43 117.9(4) . . ?
C43 C44 H44 121.1 . . ?
C46 C45 H45 118.9 . . ?
C44 C45 C46 122.2(4) . . ?
C44 C45 H45 118.9 . . ?
C23 C24 H24 120.4 . . ?
C25 C24 C23 119.1(4) . . ?
C25 C24 H24 120.4 . . ?
C41 C42 H42 120.4 . . ?
C41 C42 C43 119.1(4) . . ?
C43 C42 H42 120.4 . . ?
C44 C43 C42 123.0(4) . . ?
C44 C43 H43 118.5 . . ?
C42 C43 H43 118.5 . . ?
C26 C25 H25 119.3 . . ?
C24 C25 C26 121.3(4) . . ?
C24 C25 H25 119.3 . . ?

loop_
_geom_bond_atom_site_label_1
_geom_bond_atom_site_label_2
_geom_bond_distance
_geom_bond_site_symmetry_2
_geom_bond_publ_flag
V1 O1 1.897(2) . ?
V1 O2 1.944(2) . ?
V1 O12 1.847(3) . ?
V1 O13 1.601(2) . ?
V1 N6 2.355(3) . ?
V1 N1 2.121(3) . ?
V3 O10 1.943(2) . ?
V3 O8 1.838(2) . ?
V3 O9 1.893(3) . ?
V3 O15 1.606(2) . ?
V3 N5 2.099(3) . ?
V3 N4 2.312(3) . ?
V2 O4 1.820(2) . ?
V2 O6 1.941(2) . ?
V2 O5 1.862(2) . ?
V2 O14 1.609(3) . ?
V2 N2 2.436(3) . ?
V2 N3 2.110(3) . ?
O3 C11 1.385(3) . ?
O3 C14 1.390(4) . ?
O11 C54 1.391(3) . ?
O11 C51 1.380(4) . ?
O10 C53 1.336(3) . ?
O7 C31 1.395(4) . ?
O7 C34 1.380(3) . ?
O1 C1 1.335(4) . ?
O2 C13 1.336(4) . ?
O4 C20 1.338(4) . ?
O8 C40 1.350(4) . ?
O12 C60 1.349(4) . ?
O6 C33 1.336(3) . ?
O9 C41 1.344(4) . ?
O5 C21 1.336(4) . ?
N6 C54 1.290(4) . ?
N6 C50 1.420(4) . ?
N5 C48 1.406(4) . ?
N5 C47 1.316(4) . ?
N1 C8 1.424(3) . ?
N1 C7 1.314(4) . ?
N2 C14 1.307(4) . ?
N2 C10 1.402(4) . ?
N3 C28 1.419(4) . ?
N3 C27 1.309(4) . ?
N4 C30 1.407(4) . ?
N4 C34 1.312(4) . ?
C54 C55 1.459(4) . ?
C52 H52 0.9500 . ?
C52 C53 1.388(4) . ?
C52 C51 1.395(4) . ?
C11 C10 1.404(4) . ?
C11 C12 1.371(4) . ?
C53 C48 1.433(4) . ?
C8 C13 1.418(4) . ?
C8 C9 1.395(4) . ?
C51 C50 1.393(4) . ?
C48 C49 1.399(4) . ?
C50 C49 1.381(4) . ?
C31 C30 1.393(4) . ?
C31 C32 1.388(4) . ?
C55 C56 1.407(5) . ?
C55 C60 1.413(4) . ?
C13 C12 1.400(4) . ?
C9 H9 0.9500 . ?
C9 C10 1.401(4) . ?
C14 C15 1.454(4) . ?
C35 C40 1.416(4) . ?
C35 C36 1.400(5) . ?
C35 C34 1.441(4) . ?
C40 C39 1.404(5) . ?
C49 H49 0.9500 . ?
C30 C29 1.387(4) . ?
C6 C7 1.434(4) . ?
C6 C1 1.417(4) . ?
C6 C5 1.414(5) . ?
C7 H7 0.9500 . ?
C36 H36 0.9500 . ?
C36 C37 1.389(4) . ?
C15 C20 1.417(5) . ?
C15 C16 1.401(5) . ?
C12 H12 0.9500 . ?
C28 C29 1.390(4) . ?
C28 C33 1.442(4) . ?
C56 H56 0.9500 . ?
C56 C57 1.385(4) . ?
C60 C59 1.405(4) . ?
C29 H29 0.9500 . ?
C1 C2 1.423(4) . ?
C33 C32 1.404(4) . ?
C47 H47 0.9500 . ?
C47 C46 1.427(5) . ?
C20 C19 1.416(4) . ?
C32 H32 0.9500 . ?
C5 H5 0.9500 . ?
C5 C4 1.378(4) . ?
C21 C26 1.410(5) . ?
C21 C22 1.402(5) . ?
C58 H58 0.9500 . ?
C58 C59 1.381(5) . ?
C58 C57 1.393(5) . ?
C16 H16 0.9500 . ?
C16 C17 1.391(4) . ?
C27 H27 0.9500 . ?
C27 C26 1.428(5) . ?
C59 H59 0.9500 . ?
C19 H19 0.9500 . ?
C19 C18 1.364(5) . ?
C46 C41 1.417(5) . ?
C46 C45 1.409(5) . ?
C41 C42 1.412(5) . ?
C17 H17 0.9500 . ?
C17 C18 1.379(5) . ?
C4 H4 0.9500 . ?
C4 C3 1.401(5) . ?
C23 H23 0.9500 . ?
C23 C22 1.390(5) . ?
C23 C24 1.395(5) . ?
C26 C25 1.426(5) . ?
C3 H3 0.9500 . ?
C3 C2 1.389(5) . ?
C57 H57 0.9500 . ?
C37 H37 0.9500 . ?
C37 C38 1.389(5) . ?
C38 H38 0.9500 . ?
C38 C39 1.385(5) . ?
C39 H39 0.9500 . ?
C2 H2 0.9500 . ?
C18 H18 0.9500 . ?
C22 H22 0.9500 . ?
C44 H44 0.9500 . ?
C44 C45 1.372(5) . ?
C44 C43 1.370(6) . ?
C45 H45 0.9500 . ?
C24 H24 0.9500 . ?
C24 C25 1.374(5) . ?
C42 H42 0.9500 . ?
C42 C43 1.409(6) . ?
C43 H43 0.9500 . ?
C25 H25 0.9500 . ?

loop_
_geom_torsion_atom_site_label_1
_geom_torsion_atom_site_label_2
_geom_torsion_atom_site_label_3
_geom_torsion_atom_site_label_4
_geom_torsion
_geom_torsion_site_symmetry_1
_geom_torsion_site_symmetry_2
_geom_torsion_site_symmetry_3
_geom_torsion_site_symmetry_4
_geom_torsion_publ_flag
V1 O1 C1 C6 35.4(4) . . . . ?
V1 O1 C1 C2 -146.6(2) . . . . ?
V1 O2 C13 C8 0.0(3) . . . . ?
V1 O2 C13 C12 179.5(2) . . . . ?
V1 O12 C60 C55 -30.9(4) . . . . ?
V1 O12 C60 C59 151.1(2) . . . . ?
V1 N6 C54 O11 170.44(16) . . . . ?
V1 N6 C54 C55 -7.1(4) . . . . ?
V1 N6 C50 C51 -167.38(18) . . . . ?
V1 N6 C50 C49 11.5(4) . . . . ?
V1 N1 C8 C13 -8.1(3) . . . . ?
V1 N1 C8 C9 172.4(2) . . . . ?
V1 N1 C7 C6 -16.4(4) . . . . ?
V3 O10 C53 C52 -175.5(2) . . . . ?
V3 O10 C53 C48 5.6(3) . . . . ?
V3 O8 C40 C35 -35.2(5) . . . . ?
V3 O8 C40 C39 147.1(3) . . . . ?
V3 O9 C41 C46 37.5(4) . . . . ?
V3 O9 C41 C42 -146.5(3) . . . . ?
V3 N5 C48 C53 -7.3(3) . . . . ?
V3 N5 C48 C49 172.9(2) . . . . ?
V3 N5 C47 C46 -15.3(4) . . . . ?
V3 N4 C30 C31 173.8(2) . . . . ?
V3 N4 C30 C29 -7.8(5) . . . . ?
V3 N4 C34 O7 -173.90(17) . . . . ?
V3 N4 C34 C35 9.9(4) . . . . ?
V2 O4 C20 C15 -26.6(5) . . . . ?
V2 O4 C20 C19 153.3(2) . . . . ?
V2 O6 C33 C28 -12.8(4) . . . . ?
V2 O6 C33 C32 166.9(2) . . . . ?
V2 O5 C21 C26 14.3(5) . . . . ?
V2 O5 C21 C22 -167.0(3) . . . . ?
V2 N2 C14 O3 -172.50(16) . . . . ?
V2 N2 C14 C15 7.3(4) . . . . ?
V2 N2 C10 C11 169.52(19) . . . . ?
V2 N2 C10 C9 -7.7(5) . . . . ?
V2 N3 C28 C29 -171.8(2) . . . . ?
V2 N3 C28 C33 8.5(3) . . . . ?
V2 N3 C27 C26 -9.1(5) . . . . ?
O3 C11 C10 N2 1.1(3) . . . . ?
O3 C11 C10 C9 178.7(2) . . . . ?
O3 C11 C12 C13 -173.9(3) . . . . ?
O3 C14 C15 C20 -174.2(2) . . . . ?
O3 C14 C15 C16 5.4(4) . . . . ?
O11 C54 C55 C56 12.8(4) . . . . ?
O11 C54 C55 C60 -162.9(2) . . . . ?
O11 C51 C50 N6 -0.5(3) . . . . ?
O11 C51 C50 C49 -179.5(2) . . . . ?
O10 V3 O8 C40 -43.3(3) . . . . ?
O10 V3 O9 C41 -89.0(3) . . . . ?
O10 C53 C48 N5 1.6(3) . . . . ?
O10 C53 C48 C49 -178.5(2) . . . . ?
O7 C31 C30 N4 0.4(3) . . . . ?
O7 C31 C30 C29 -178.2(3) . . . . ?
O7 C31 C32 C33 179.7(3) . . . . ?
O1 V1 O12 C60 103.3(3) . . . . ?
O1 C1 C2 C3 -178.3(3) . . . . ?
O2 V1 O1 C1 -84.4(3) . . . . ?
O2 V1 O12 C60 -56.2(3) . . . . ?
O2 C13 C12 C11 175.3(3) . . . . ?
O4 V2 O5 C21 177.0(3) . . . . ?
O4 C20 C19 C18 -178.8(3) . . . . ?
O8 V3 O9 C41 149.7(3) . . . . ?
O8 C40 C39 C38 178.9(3) . . . . ?
O12 V1 O1 C1 150.0(2) . . . . ?
O12 C60 C59 C58 176.8(3) . . . . ?
O6 V2 O4 C20 -48.5(3) . . . . ?
O6 V2 O5 C21 -62.7(5) . . . . ?
O6 C33 C32 C31 179.3(3) . . . . ?
O9 V3 O8 C40 115.1(3) . . . . ?
O9 C41 C42 C43 -178.0(3) . . . . ?
O5 V2 O4 C20 110.9(3) . . . . ?
O5 C21 C26 C27 -2.4(5) . . . . ?
O5 C21 C26 C25 174.7(3) . . . . ?
O5 C21 C22 C23 -175.6(3) . . . . ?
O13 V1 O1 C1 48.1(2) . . . . ?
O13 V1 O12 C60 -158.1(3) . . . . ?
O15 V3 O8 C40 -146.2(3) . . . . ?
O15 V3 O9 C41 47.0(3) . . . . ?
O14 V2 O4 C20 -146.9(3) . . . . ?
O14 V2 O5 C21 74.3(3) . . . . ?
N6 V1 O1 C1 -134.7(2) . . . . ?
N6 V1 O12 C60 29.9(3) . . . . ?
N6 C54 C55 C56 -169.7(3) . . . . ?
N6 C54 C55 C60 14.6(4) . . . . ?
N6 C50 C49 C48 -177.4(3) . . . . ?
N5 V3 O8 C40 -7.2(5) . . . . ?
N5 V3 O9 C41 -45.4(3) . . . . ?
N5 C48 C49 C50 178.0(3) . . . . ?
N5 C47 C46 C41 -8.7(5) . . . . ?
N5 C47 C46 C45 175.2(3) . . . . ?
N1 V1 O1 C1 -44.3(2) . . . . ?
N1 V1 O12 C60 -20.3(5) . . . . ?
N1 C8 C13 O2 5.6(4) . . . . ?
N1 C8 C13 C12 -174.0(2) . . . . ?
N1 C8 C9 C10 178.0(3) . . . . ?
N2 V2 O4 C20 30.9(3) . . . . ?
N2 V2 O5 C21 -103.9(3) . . . . ?
N2 C14 C15 C20 6.0(5) . . . . ?
N2 C14 C15 C16 -174.4(3) . . . . ?
N3 V2 O4 C20 -6.0(6) . . . . ?
N3 V2 O5 C21 -16.4(3) . . . . ?
N3 C28 C29 C30 179.2(3) . . . . ?
N3 C28 C33 O6 1.8(4) . . . . ?
N3 C28 C33 C32 -177.9(3) . . . . ?
N3 C27 C26 C21 1.6(6) . . . . ?
N3 C27 C26 C25 -175.4(3) . . . . ?
N4 V3 O8 C40 39.0(3) . . . . ?
N4 V3 O9 C41 -133.1(3) . . . . ?
N4 C30 C29 C28 -179.7(3) . . . . ?
C54 O11 C51 C52 -175.5(3) . . . . ?
C54 O11 C51 C50 2.3(3) . . . . ?
C54 N6 C50 C51 -1.7(3) . . . . ?
C54 N6 C50 C49 177.1(3) . . . . ?
C54 C55 C56 C57 -177.5(3) . . . . ?
C54 C55 C60 O12 0.4(4) . . . . ?
C54 C55 C60 C59 178.5(3) . . . . ?
C52 C53 C48 N5 -177.3(2) . . . . ?
C52 C53 C48 C49 2.6(4) . . . . ?
C52 C51 C50 N6 177.4(3) . . . . ?
C52 C51 C50 C49 -1.6(4) . . . . ?
C11 O3 C14 N2 1.2(3) . . . . ?
C11 O3 C14 C15 -178.7(2) . . . . ?
C53 C52 C51 O11 179.6(2) . . . . ?
C53 C52 C51 C50 2.1(4) . . . . ?
C53 C48 C49 C50 -1.9(4) . . . . ?
C8 N1 C7 C6 175.7(2) . . . . ?
C8 C13 C12 C11 -5.1(4) . . . . ?
C8 C9 C10 N2 174.4(3) . . . . ?
C8 C9 C10 C11 -2.6(4) . . . . ?
C51 O11 C54 N6 -3.8(3) . . . . ?
C51 O11 C54 C55 174.1(2) . . . . ?
C51 C52 C53 O10 178.7(2) . . . . ?
C51 C52 C53 C48 -2.5(4) . . . . ?
C51 C50 C49 C48 1.3(4) . . . . ?
C48 N5 C47 C46 173.7(3) . . . . ?
C50 N6 C54 O11 3.4(3) . . . . ?
C50 N6 C54 C55 -174.1(3) . . . . ?
C31 O7 C34 N4 -1.6(3) . . . . ?
C31 O7 C34 C35 174.9(3) . . . . ?
C31 C30 C29 C28 -1.4(4) . . . . ?
C55 C56 C57 C58 -0.5(4) . . . . ?
C55 C60 C59 C58 -1.3(4) . . . . ?
C13 C8 C9 C10 -1.4(4) . . . . ?
C9 C8 C13 O2 -174.9(3) . . . . ?
C9 C8 C13 C12 5.5(4) . . . . ?
C14 O3 C11 C10 -1.3(3) . . . . ?
C14 O3 C11 C12 174.5(3) . . . . ?
C14 N2 C10 C11 -0.4(3) . . . . ?
C14 N2 C10 C9 -177.5(3) . . . . ?
C14 C15 C20 O4 -2.0(4) . . . . ?
C14 C15 C20 C19 178.1(3) . . . . ?
C14 C15 C16 C17 -178.8(3) . . . . ?
C35 C40 C39 C38 1.0(5) . . . . ?
C35 C36 C37 C38 -0.2(5) . . . . ?
C40 C35 C36 C37 -1.1(5) . . . . ?
C40 C35 C34 O7 -169.2(3) . . . . ?
C40 C35 C34 N4 6.9(5) . . . . ?
C30 N4 C34 O7 1.9(3) . . . . ?
C30 N4 C34 C35 -174.3(3) . . . . ?
C30 C31 C32 C33 -1.7(5) . . . . ?
C6 C1 C2 C3 -0.3(4) . . . . ?
C6 C5 C4 C3 -0.1(4) . . . . ?
C7 N1 C8 C13 160.9(3) . . . . ?
C7 N1 C8 C9 -18.6(4) . . . . ?
C7 C6 C1 O1 1.7(4) . . . . ?
C7 C6 C1 C2 -176.3(3) . . . . ?
C7 C6 C5 C4 176.6(3) . . . . ?
C36 C35 C40 O8 -177.0(3) . . . . ?
C36 C35 C40 C39 0.7(5) . . . . ?
C36 C35 C34 O7 8.4(4) . . . . ?
C36 C35 C34 N4 -175.6(3) . . . . ?
C36 C37 C38 C39 1.9(6) . . . . ?
C15 C20 C19 C18 1.1(5) . . . . ?
C15 C16 C17 C18 0.4(5) . . . . ?
C10 N2 C14 O3 -0.5(3) . . . . ?
C10 N2 C14 C15 179.3(3) . . . . ?
C10 C11 C12 C13 1.2(4) . . . . ?
C12 C11 C10 N2 -174.8(3) . . . . ?
C12 C11 C10 C9 2.8(5) . . . . ?
C28 N3 C27 C26 178.2(3) . . . . ?
C28 C33 C32 C31 -0.9(5) . . . . ?
C56 C55 C60 O12 -175.4(3) . . . . ?
C56 C55 C60 C59 2.7(4) . . . . ?
C60 C55 C56 C57 -1.8(4) . . . . ?
C29 C28 C33 O6 -177.9(3) . . . . ?
C29 C28 C33 C32 2.4(5) . . . . ?
C1 C6 C7 N1 -8.6(4) . . . . ?
C1 C6 C5 C4 1.1(4) . . . . ?
C33 C28 C29 C30 -1.1(4) . . . . ?
C47 N5 C48 C53 164.6(3) . . . . ?
C47 N5 C48 C49 -15.3(4) . . . . ?
C47 C46 C41 O9 -0.1(5) . . . . ?
C47 C46 C41 C42 -176.3(3) . . . . ?
C47 C46 C45 C44 177.9(3) . . . . ?
C34 O7 C31 C30 0.6(3) . . . . ?
C34 O7 C31 C32 179.5(3) . . . . ?
C34 N4 C30 C31 -1.4(3) . . . . ?
C34 N4 C30 C29 177.0(3) . . . . ?
C34 C35 C40 O8 0.6(5) . . . . ?
C34 C35 C40 C39 178.3(3) . . . . ?
C34 C35 C36 C37 -178.7(3) . . . . ?
C20 C15 C16 C17 0.8(5) . . . . ?
C20 C19 C18 C17 0.1(5) . . . . ?
C32 C31 C30 N4 -178.4(3) . . . . ?
C32 C31 C30 C29 3.0(5) . . . . ?
C5 C6 C7 N1 176.0(3) . . . . ?
C5 C6 C1 O1 177.0(3) . . . . ?
C5 C6 C1 C2 -0.9(4) . . . . ?
C5 C4 C3 C2 -1.2(5) . . . . ?
C21 C26 C25 C24 2.2(6) . . . . ?
C16 C15 C20 O4 178.4(3) . . . . ?
C16 C15 C20 C19 -1.5(4) . . . . ?
C16 C17 C18 C19 -0.8(5) . . . . ?
C27 N3 C28 C29 1.8(5) . . . . ?
C27 N3 C28 C33 -177.9(3) . . . . ?
C27 C26 C25 C24 179.3(4) . . . . ?
C59 C58 C57 C56 1.9(5) . . . . ?
C46 C41 C42 C43 -1.8(5) . . . . ?
C41 C46 C45 C44 1.8(5) . . . . ?
C41 C42 C43 C44 2.5(6) . . . . ?
C4 C3 C2 C1 1.4(5) . . . . ?
C23 C24 C25 C26 0.8(6) . . . . ?
C26 C21 C22 C23 3.2(6) . . . . ?
C57 C58 C59 C60 -1.0(5) . . . . ?
C37 C38 C39 C40 -2.4(6) . . . . ?
C22 C21 C26 C27 178.9(3) . . . . ?
C22 C21 C26 C25 -4.1(5) . . . . ?
C22 C23 C24 C25 -1.8(6) . . . . ?
C45 C46 C41 O9 175.9(3) . . . . ?
C45 C46 C41 C42 -0.2(5) . . . . ?
C45 C44 C43 C42 -0.9(6) . . . . ?
C24 C23 C22 C21 -0.2(6) . . . . ?
C43 C44 C45 C46 -1.2(5) . . . . ?

loop_
_smtbx_masks_void_nr
_smtbx_masks_void_average_x
_smtbx_masks_void_average_y
_smtbx_masks_void_average_z
_smtbx_masks_void_volume
_smtbx_masks_void_count_electrons
_smtbx_masks_void_content
1 -0.238 -0.667 -0.667 1066.9 244.1 '6 DMF'
2 0.500 1.000 0.500 40.4 7.9 '1 H2O'
